data_7226544
loop_
_publ_author_name
'Jiang, Peng'
'Peng, Fen'
'Chen, Yanmei'

_publ_section_title
;
 Temperature-induced single-crystal-to-single-crystal transformation of a
 binuclear Mn(II) complex into a 1D chain polymer
;
_journal_name_full 'RSC Adv.'
_journal_paper_doi 10.1039/C6RA14364D
_journal_year 2016
_chemical_formula_moiety 'C14 H14 Mn N4 O4'
_chemical_formula_sum 'C14 H14 Mn N4 O4'
_chemical_formula_weight 357.23
_chemical_name_systematic '[Mn(4-Apha)2]'
_space_group_IT_number 45
_symmetry_cell_setting orthorhombic
_symmetry_space_group_name_Hall 'I 2 -2c'
_symmetry_space_group_name_H-M 'I b a 2'
_atom_sites_solution_hydrogens geom
_atom_sites_solution_primary direct
_atom_sites_solution_secondary difmap
_audit_creation_method SHELXL-97
_audit_update_record
;
2016-08-29 deposited with the CCDC.
2016-09-13 downloaded from the CCDC.
;
_cell_angle_alpha 90.00
_cell_angle_beta 90.00
_cell_angle_gamma 90.00
_cell_formula_units_Z 4
_cell_length_a 12.6392(14)
_cell_length_b 17.209(3)
_cell_length_c 6.7442(8)
_cell_measurement_reflns_used 2183
_cell_measurement_temperature 296(2)
_cell_measurement_theta_max 28.25
_cell_measurement_theta_min 2.367
_cell_volume 1466.9(3)
_computing_cell_refinement 'Bruker SMART (Bruker, 2005)'
_computing_data_collection 'Bruker SMART APEX-II (Bruker, 2005)'
_computing_data_reduction 'Bruker SAINT (Bruker, 2005)'
_computing_molecular_graphics 'Bruker SHELXTL (Sheldrick, 2008) and DIAMOND (Brandenburg, 1999)'
_computing_publication_material 'Bruker SHELXTL (Sheldrick, 2008)'
_computing_structure_refinement 'Bruker SHELXL-97 (Sheldrick, 2008)'
_computing_structure_solution 'Bruker SHELXS-97 (Sheldrick, 2008)'
_diffrn_ambient_temperature 296(2)
_diffrn_measured_fraction_theta_full 0.998
_diffrn_measured_fraction_theta_max 0.998
_diffrn_measurement_device_type 'Bruker APEX-II CCD'
_diffrn_measurement_method 'phi and omega scans'
_diffrn_radiation_monochromator graphite
_diffrn_radiation_source 'fine-focus sealed tube'
_diffrn_radiation_type MoK\a
_diffrn_radiation_wavelength 0.71073
_diffrn_reflns_av_R_equivalents 0.0295
_diffrn_reflns_av_unetI/netI 0.0313
_diffrn_reflns_limit_h_max 12
_diffrn_reflns_limit_h_min -16
_diffrn_reflns_limit_k_max 23
_diffrn_reflns_limit_k_min -22
_diffrn_reflns_limit_l_max 8
_diffrn_reflns_limit_l_min -9
_diffrn_reflns_number 4767
_diffrn_reflns_theta_full 28.47
_diffrn_reflns_theta_max 28.47
_diffrn_reflns_theta_min 2.00
_exptl_absorpt_coefficient_mu 0.927
_exptl_absorpt_correction_T_max 0.8151
_exptl_absorpt_correction_T_min 0.7685
_exptl_absorpt_correction_type multi-scan
_exptl_absorpt_process_details sadabs
_exptl_crystal_colour brown
_exptl_crystal_density_diffrn 1.618
_exptl_crystal_density_meas ?
_exptl_crystal_density_method 'not measured'
_exptl_crystal_description rod
_exptl_crystal_F_000 732
_exptl_crystal_preparation ', Magnetic properties'
_exptl_crystal_size_max 0.30
_exptl_crystal_size_mid 0.27
_exptl_crystal_size_min 0.23
_refine_diff_density_max 0.218
_refine_diff_density_min -0.170
_refine_diff_density_rms 0.042
_refine_ls_abs_structure_details 'Flack H D (1983), Acta Cryst. A39, 876-881'
_refine_ls_abs_structure_Flack 0.03(2)
_refine_ls_extinction_method none
_refine_ls_goodness_of_fit_ref 0.996
_refine_ls_hydrogen_treatment constr
_refine_ls_matrix_type full
_refine_ls_number_parameters 105
_refine_ls_number_reflns 1776
_refine_ls_number_restraints 1
_refine_ls_restrained_S_all 0.996
_refine_ls_R_factor_all 0.0340
_refine_ls_R_factor_gt 0.0268
_refine_ls_shift/su_max 0.000
_refine_ls_shift/su_mean 0.000
_refine_ls_structure_factor_coef Fsqd
_refine_ls_weighting_details 'calc w=1/[\s^2^(Fo^2^)+(0.0314P)^2^+0.4241P] where P=(Fo^2^+2Fc^2^)/3'
_refine_ls_weighting_scheme calc
_refine_ls_wR_factor_gt 0.0608
_refine_ls_wR_factor_ref 0.0640
_reflns_number_gt 1565
_reflns_number_total 1776
_reflns_threshold_expression >2sigma(I)
_cod_data_source_file c6ra14364d2.cif
_cod_data_source_block 1482264
_cod_depositor_comments
;
The following automatic conversions were performed:

'_exptl_crystal_density_meas' value 'not measured' was changed to '?'
- the value is perceived as not measured.

Automatic conversion script
Id: cif_fix_values 4268 2015-11-12 08:31:59Z antanas 
;
_cod_database_code 7226544

loop_
_symmetry_equiv_pos_as_xyz
'x, y, z'
'-x, -y, z'
'x+1/2, -y+1/2, z'
'-x+1/2, y+1/2, z'
'x+1/2, y+1/2, z+1/2'
'-x+1/2, -y+1/2, z+1/2'
'x+1, -y+1, z+1/2'
'-x+1, y+1, z+1/2'

loop_
_atom_site_label
_atom_site_type_symbol
_atom_site_fract_x
_atom_site_fract_y
_atom_site_fract_z
_atom_site_U_iso_or_equiv
_atom_site_adp_type
_atom_site_occupancy
_atom_site_symmetry_multiplicity
_atom_site_calc_flag
_atom_site_refinement_flags
Mn1 Mn 0.0000 0.5000 0.33917(9) 0.02498(10) Uani 1 2 d S
O2 O 0.11138(10) 0.47675(7) 0.5929(3) 0.0292(3) Uani 1 1 d .
N1 N 0.14469(11) 0.39975(9) 0.5802(3) 0.0287(3) Uani 1 1 d .
H1A H 0.1939 0.3855 0.6825 0.034 Uiso 1 1 d R
O1 O 0.02353(13) 0.37776(7) 0.3469(4) 0.0421(4) Uani 1 1 d .
C1 C 0.12089(16) 0.26851(11) 0.4601(3) 0.0275(4) Uani 1 1 d .
C7 C 0.09400(16) 0.35205(11) 0.4601(3) 0.0281(4) Uani 1 1 d .
C4 C 0.16069(18) 0.10796(12) 0.4523(3) 0.0347(5) Uani 1 1 d .
C6 C 0.21261(17) 0.23821(12) 0.5437(3) 0.0341(5) Uani 1 1 d .
H6A H 0.2612 0.2715 0.6028 0.041 Uiso 1 1 calc R
C2 C 0.05137(17) 0.21733(11) 0.3678(3) 0.0353(5) Uani 1 1 d .
H2A H -0.0091 0.2369 0.3070 0.042 Uiso 1 1 calc R
N2 N 0.17682(17) 0.02848(12) 0.4583(4) 0.0541(6) Uani 1 1 d .
H2B H 0.1541 -0.0022 0.3460 0.065 Uiso 1 1 d R
H2C H 0.2462 0.0120 0.4952 0.065 Uiso 1 1 d R
C5 C 0.23253(19) 0.15905(13) 0.5401(3) 0.0371(5) Uani 1 1 d .
H5A H 0.2943 0.1398 0.5966 0.045 Uiso 1 1 calc R
C3 C 0.06979(18) 0.13862(12) 0.3640(4) 0.0406(5) Uani 1 1 d .
H3A H 0.0216 0.1057 0.3026 0.049 Uiso 1 1 calc R

loop_
_atom_site_aniso_label
_atom_site_aniso_U_11
_atom_site_aniso_U_22
_atom_site_aniso_U_33
_atom_site_aniso_U_23
_atom_site_aniso_U_13
_atom_site_aniso_U_12
Mn1 0.0360(2) 0.02074(16) 0.01822(14) 0.000 0.000 0.00333(18)
O2 0.0351(6) 0.0242(5) 0.0283(6) -0.0004(9) 0.0031(8) -0.0007(5)
N1 0.0321(8) 0.0265(7) 0.0276(7) 0.0011(9) -0.0032(9) 0.0017(6)
O1 0.0609(10) 0.0252(6) 0.0403(7) -0.0020(9) -0.0231(11) 0.0069(6)
C1 0.0338(10) 0.0274(10) 0.0214(8) 0.0027(7) -0.0016(8) 0.0032(8)
C7 0.0339(11) 0.0279(10) 0.0224(9) 0.0008(7) 0.0004(8) 0.0029(8)
C4 0.0408(12) 0.0294(10) 0.0340(10) 0.0031(9) 0.0004(10) 0.0080(9)
C6 0.0363(11) 0.0338(10) 0.0320(12) -0.0037(8) -0.0079(8) 0.0045(9)
C2 0.0354(11) 0.0309(10) 0.0396(14) 0.0012(9) -0.0102(10) 0.0045(8)
N2 0.0602(14) 0.0289(9) 0.0733(15) 0.0008(11) -0.0158(12) 0.0119(10)
C5 0.0386(11) 0.0380(11) 0.0347(13) 0.0013(8) -0.0094(8) 0.0105(10)
C3 0.0398(11) 0.0314(10) 0.0507(15) -0.0014(10) -0.0137(11) -0.0003(9)

loop_
_atom_type_symbol
_atom_type_description
_atom_type_scat_dispersion_real
_atom_type_scat_dispersion_imag
_atom_type_scat_source
C C 0.0033 0.0016 'International Tables Vol C Tables 4.2.6.8 and 6.1.1.4'
H H 0.0000 0.0000 'International Tables Vol C Tables 4.2.6.8 and 6.1.1.4'
N N 0.0061 0.0033 'International Tables Vol C Tables 4.2.6.8 and 6.1.1.4'
O O 0.0106 0.0060 'International Tables Vol C Tables 4.2.6.8 and 6.1.1.4'
Mn Mn 0.3368 0.7283 'International Tables Vol C Tables 4.2.6.8 and 6.1.1.4'

loop_
_geom_angle_atom_site_label_1
_geom_angle_atom_site_label_2
_geom_angle_atom_site_label_3
_geom_angle
_geom_angle_site_symmetry_1
_geom_angle_site_symmetry_3
O1 Mn1 O1 177.20(14) 2_565 .
O1 Mn1 O2 96.21(8) 2_565 8_444
O1 Mn1 O2 85.90(6) . 8_444
O1 Mn1 O2 85.90(6) 2_565 7_454
O1 Mn1 O2 96.21(8) . 7_454
O2 Mn1 O2 82.78(8) 8_444 7_454
O1 Mn1 O2 73.63(6) 2_565 2_565
O1 Mn1 O2 104.17(8) . 2_565
O2 Mn1 O2 101.81(5) 8_444 2_565
O2 Mn1 O2 159.34(6) 7_454 2_565
O1 Mn1 O2 104.17(8) 2_565 .
O1 Mn1 O2 73.62(6) . .
O2 Mn1 O2 159.34(6) 8_444 .
O2 Mn1 O2 101.81(5) 7_454 .
O2 Mn1 O2 81.07(8) 2_565 .
N1 O2 Mn1 114.22(12) . 7_455
N1 O2 Mn1 108.13(12) . .
Mn1 O2 Mn1 98.08(5) 7_455 .
C7 N1 O2 118.86(16) . .
C7 N1 H1A 126.7 . .
O2 N1 H1A 113.2 . .
C7 O1 Mn1 117.62(13) . .
C6 C1 C2 118.07(17) . .
C6 C1 C7 123.84(18) . .
C2 C1 C7 118.08(17) . .
O1 C7 N1 119.96(17) . .
O1 C7 C1 120.46(17) . .
N1 C7 C1 119.57(17) . .
N2 C4 C5 120.96(19) . .
N2 C4 C3 120.5(2) . .
C5 C4 C3 118.54(19) . .
C5 C6 C1 120.87(19) . .
C5 C6 H6A 119.6 . .
C1 C6 H6A 119.6 . .
C3 C2 C1 121.67(19) . .
C3 C2 H2A 119.2 . .
C1 C2 H2A 119.2 . .
C4 N2 H2B 118.3 . .
C4 N2 H2C 116.0 . .
H2B N2 H2C 108.3 . .
C6 C5 C4 120.56(19) . .
C6 C5 H5A 119.7 . .
C4 C5 H5A 119.7 . .
C2 C3 C4 120.2(2) . .
C2 C3 H3A 119.9 . .
C4 C3 H3A 119.9 . .

loop_
_geom_bond_atom_site_label_1
_geom_bond_atom_site_label_2
_geom_bond_distance
_geom_bond_site_symmetry_2
Mn1 O1 2.1251(13) 2_565
Mn1 O1 2.1251(13) .
Mn1 O2 2.2135(17) 8_444
Mn1 O2 2.2135(17) 7_454
Mn1 O2 2.2518(17) 2_565
Mn1 O2 2.2518(17) .
O2 N1 1.3931(19) .
O2 Mn1 2.2135(17) 7_455
N1 C7 1.319(3) .
N1 H1A 0.9604 .
O1 C7 1.254(2) .
C1 C6 1.390(3) .
C1 C2 1.391(3) .
C1 C7 1.477(3) .
C4 N2 1.383(3) .
C4 C5 1.396(3) .
C4 C3 1.397(3) .
C6 C5 1.386(3) .
C6 H6A 0.9300 .
C2 C3 1.375(3) .
C2 H2A 0.9300 .
N2 H2B 0.9673 .
N2 H2C 0.9544 .
C5 H5A 0.9300 .
C3 H3A 0.9300 .

loop_
_geom_hbond_atom_site_label_D
_geom_hbond_atom_site_label_H
_geom_hbond_atom_site_label_A
_geom_hbond_distance_DH
_geom_hbond_distance_HA
_geom_hbond_distance_DA
_geom_hbond_angle_DHA
_geom_hbond_site_symmetry_A
N2 H2C O2 0.95 2.01 2.964(2) 176.0 4_545
N2 H2C N1 0.95 2.44 3.267(2) 144.7 4_545
C2 H2A O1 0.93 2.47 2.787(2) 99.8 .

loop_
_geom_torsion_atom_site_label_1
_geom_torsion_atom_site_label_2
_geom_torsion_atom_site_label_3
_geom_torsion_atom_site_label_4
_geom_torsion
_geom_torsion_site_symmetry_1
_geom_torsion_site_symmetry_4
O1 Mn1 O2 N1 -170.66(11) 2_565 .
O1 Mn1 O2 N1 11.13(12) . .
O2 Mn1 O2 N1 19.0(2) 8_444 .
O2 Mn1 O2 N1 -81.95(10) 7_454 .
O2 Mn1 O2 N1 118.85(12) 2_565 .
O1 Mn1 O2 Mn1 70.49(6) 2_565 7_455
O1 Mn1 O2 Mn1 -107.72(8) . 7_455
O2 Mn1 O2 Mn1 -99.82(18) 8_444 7_455
O2 Mn1 O2 Mn1 159.20(6) 7_454 7_455
O2 Mn1 O2 Mn1 0.0 2_565 7_455
Mn1 O2 N1 C7 94.8(2) 7_455 .
Mn1 O2 N1 C7 -13.3(2) . .
O1 Mn1 O1 C7 -47.6(2) 2_565 .
O2 Mn1 O1 C7 173.5(2) 8_444 .
O2 Mn1 O1 C7 91.2(2) 7_454 .
O2 Mn1 O1 C7 -85.4(2) 2_565 .
O2 Mn1 O1 C7 -9.31(19) . .
Mn1 O1 C7 N1 5.3(3) . .
Mn1 O1 C7 C1 -174.70(14) . .
O2 N1 C7 O1 6.4(3) . .
O2 N1 C7 C1 -173.65(16) . .
C6 C1 C7 O1 164.2(2) . .
C2 C1 C7 O1 -14.4(3) . .
C6 C1 C7 N1 -15.7(3) . .
C2 C1 C7 N1 165.57(19) . .
C2 C1 C6 C5 -1.9(3) . .
C7 C1 C6 C5 179.43(18) . .
C6 C1 C2 C3 2.3(3) . .
C7 C1 C2 C3 -179.0(2) . .
C1 C6 C5 C4 0.0(3) . .
N2 C4 C5 C6 -176.1(2) . .
C3 C4 C5 C6 1.6(3) . .
C1 C2 C3 C4 -0.7(4) . .
N2 C4 C3 C2 176.5(2) . .
C5 C4 C3 C2 -1.2(3) . .
